data_7125100
loop_
_publ_author_name
'Mukherjee, Debabrata'
'Shirase, Satoru'
'Spaniol, Thomas P.'
'Mashima, Kazushi'
'Okuda, Jun'

_publ_section_title
;
 Magnesium hydridotriphenylborate
 [Mg(thf)<sub>6</sub>][HBPh<sub>3</sub>]<sub>2</sub>: a versatile
 hydroboration catalyst.
;
_journal_issue 89
_journal_name_full 'Chemical communications (Cambridge, England)'
_journal_page_first 13155
_journal_page_last 13158
_journal_paper_doi 10.1039/c6cc06805g
_journal_volume 52
_journal_year 2016
_chemical_formula_moiety 'C54 H64 B2 Mg O8'
_chemical_formula_sum 'C54 H64 B2 Mg O8'
_chemical_formula_weight 886.98
_space_group_crystal_system monoclinic
_space_group_IT_number 14
_space_group_name_Hall '-P 2yn'
_space_group_name_H-M_alt 'P 1 21/n 1'
_atom_sites_solution_hydrogens difmap
_audit_creation_method SHELXL-2013
_audit_update_record
;
2016-08-12 deposited with the CCDC.
2016-10-13 downloaded from the CCDC.
;
_cell_angle_alpha 90
_cell_angle_beta 108.1883(13)
_cell_angle_gamma 90
_cell_formula_units_Z 2
_cell_length_a 11.3567(9)
_cell_length_b 12.2346(10)
_cell_length_c 18.4353(15)
_cell_measurement_reflns_used 5155
_cell_measurement_temperature 100(2)
_cell_measurement_theta_max 25.28
_cell_measurement_theta_min 2.33
_cell_volume 2433.5(3)
_computing_cell_refinement 'Bruker SAINT'
_computing_data_collection 'Bruker APEX'
_computing_data_reduction 'Bruker SAINT'
_computing_molecular_graphics 'ORTEP-III (Farrugia, 1999)'
_computing_structure_refinement 'SHELXL-97 (Sheldrick, 1997)'
_computing_structure_solution 'SIR-92 (Altomare 1992)'
_diffrn_ambient_temperature 100(2)
_diffrn_measured_fraction_theta_full 1.000
_diffrn_measured_fraction_theta_max 0.998
_diffrn_measurement_device_type 'Bruker APEX-I CCD'
_diffrn_measurement_method '\w scans'
_diffrn_radiation_monochromator 'multilayer optics'
_diffrn_radiation_source microsource
_diffrn_radiation_type MoK\a
_diffrn_radiation_wavelength 0.71073
_diffrn_reflns_av_R_equivalents 0.0421
_diffrn_reflns_av_unetI/netI 0.0286
_diffrn_reflns_Laue_measured_fraction_full 1.000
_diffrn_reflns_Laue_measured_fraction_max 0.998
_diffrn_reflns_limit_h_max 14
_diffrn_reflns_limit_h_min -14
_diffrn_reflns_limit_k_max 15
_diffrn_reflns_limit_k_min -15
_diffrn_reflns_limit_l_max 23
_diffrn_reflns_limit_l_min -23
_diffrn_reflns_number 29142
_diffrn_reflns_point_group_measured_fraction_full 1.000
_diffrn_reflns_point_group_measured_fraction_max 0.998
_diffrn_reflns_theta_full 25.242
_diffrn_reflns_theta_max 26.551
_diffrn_reflns_theta_min 1.883
_exptl_absorpt_coefficient_mu 0.090
_exptl_absorpt_correction_T_max 0.7454
_exptl_absorpt_correction_T_min 0.5490
_exptl_absorpt_correction_type multi-scan
_exptl_absorpt_process_details 'Bruker Sadabs'
_exptl_crystal_colour colourless
_exptl_crystal_density_diffrn 1.210
_exptl_crystal_description block
_exptl_crystal_F_000 948
_exptl_crystal_recrystallization_method 'Re-crystallisation from solvent: thf'
_exptl_crystal_size_max 0.350
_exptl_crystal_size_mid 0.250
_exptl_crystal_size_min 0.240
_refine_diff_density_max 0.376
_refine_diff_density_min -0.257
_refine_diff_density_rms 0.043
_refine_ls_extinction_method none
_refine_ls_goodness_of_fit_ref 1.054
_refine_ls_hydrogen_treatment refxyz
_refine_ls_matrix_type full
_refine_ls_number_parameters 391
_refine_ls_number_reflns 5066
_refine_ls_number_restraints 0
_refine_ls_restrained_S_all 1.054
_refine_ls_R_factor_all 0.0476
_refine_ls_R_factor_gt 0.0387
_refine_ls_shift/su_max 0.000
_refine_ls_shift/su_mean 0.000
_refine_ls_structure_factor_coef Fsqd
_refine_ls_weighting_details 'w=1/[\s^2^(Fo^2^)+(0.0388P)^2^+1.3236P] where P=(Fo^2^+2Fc^2^)/3'
_refine_ls_weighting_scheme calc
_refine_ls_wR_factor_gt 0.0954
_refine_ls_wR_factor_ref 0.1002
_reflns_Friedel_coverage 0.000
_reflns_number_gt 4261
_reflns_number_total 5066
_reflns_threshold_expression 'I > 2\s(I)'
_cod_data_source_file c6cc06805g2.cif
_cod_data_source_block 9
_cod_original_sg_symbol_H-M 'P 21/n'
_cod_database_code 7125100
_shelx_space_group_comment
;
The symmetry employed for this shelxl refinement is uniquely defined
by the following loop, which should always be used as a source of
symmetry information in preference to the above space-group names.
They are only intended as comments.
;
_shelx_estimated_absorpt_t_min 0.969
_shelx_estimated_absorpt_t_max 0.979
_shelxl_version_number 2013-4

loop_
_space_group_symop_operation_xyz
'x, y, z'
'-x+1/2, y+1/2, -z+1/2'
'-x, -y, -z'
'x-1/2, -y-1/2, z-1/2'

loop_
_atom_site_label
_atom_site_type_symbol
_atom_site_fract_x
_atom_site_fract_y
_atom_site_fract_z
_atom_site_U_iso_or_equiv
_atom_site_adp_type
_atom_site_occupancy
_atom_site_site_symmetry_order
_atom_site_calc_flag
_atom_site_refinement_flags_posn
_atom_site_refinement_flags_adp
_atom_site_refinement_flags_occupancy
Mg1 Mg 0.0000 0.0000 0.0000 0.01317(15) Uani 1 2 d S . P
O1 O 0.18354(9) -0.00602(8) 0.06319(5) 0.0165(2) Uani 1 1 d . . .
O2 O 0.36443(8) 0.06433(8) 0.13124(5) 0.0158(2) Uani 1 1 d . . .
O3 O -0.00870(9) -0.16984(8) 0.01289(5) 0.0168(2) Uani 1 1 d . . .
O4 O 0.05101(9) -0.02548(8) -0.09888(5) 0.0169(2) Uani 1 1 d . . .
B1 B 0.44340(14) 0.17311(13) 0.15501(9) 0.0155(3) Uani 1 1 d . . .
C1 C 0.25376(13) 0.07262(12) 0.08654(8) 0.0159(3) Uani 1 1 d . . .
H1 H 0.2252(15) 0.1463(14) 0.0694(9) 0.019 Uiso 1 1 d . U .
C2 C -0.05500(15) -0.22423(12) 0.06904(9) 0.0211(3) Uani 1 1 d . . .
H2A H -0.1439(17) -0.2010(14) 0.0587(10) 0.025 Uiso 1 1 d . U .
H2B H -0.0017(16) -0.1998(14) 0.1192(10) 0.025 Uiso 1 1 d . U .
C3 C -0.04073(15) -0.34565(13) 0.05732(9) 0.0236(3) Uani 1 1 d . . .
H3A H -0.1149(17) -0.3723(15) 0.0160(10) 0.028 Uiso 1 1 d . U .
H3B H -0.0292(16) -0.3874(15) 0.1049(10) 0.028 Uiso 1 1 d . U .
C4 C 0.07324(17) -0.34843(14) 0.03059(11) 0.0309(4) Uani 1 1 d . . .
H4A H 0.1512(18) -0.3394(16) 0.0769(11) 0.037 Uiso 1 1 d . U .
H4B H 0.0800(18) -0.4140(17) 0.0010(11) 0.037 Uiso 1 1 d . U .
C5 C 0.05504(18) -0.24862(13) -0.02046(11) 0.0290(4) Uani 1 1 d . . .
H5A H 0.1363(18) -0.2148(16) -0.0199(11) 0.035 Uiso 1 1 d . U .
H5B H 0.0001(18) -0.2640(16) -0.0727(11) 0.035 Uiso 1 1 d . U .
C6 C 0.17508(14) -0.04161(13) -0.10471(9) 0.0206(3) Uani 1 1 d . . .
H6A H 0.2276(16) -0.0716(14) -0.0565(10) 0.025 Uiso 1 1 d . U .
H6B H 0.2056(16) 0.0303(15) -0.1141(10) 0.025 Uiso 1 1 d . U .
C7 C 0.15641(15) -0.11548(14) -0.17286(9) 0.0237(3) Uani 1 1 d . . .
H7A H 0.1461(16) -0.1908(16) -0.1586(10) 0.028 Uiso 1 1 d . U .
H7B H 0.2258(17) -0.1101(15) -0.1923(10) 0.028 Uiso 1 1 d . U .
C8 C 0.03589(16) -0.07065(16) -0.22737(9) 0.0287(4) Uani 1 1 d . . .
H8A H 0.0536(17) -0.0030(16) -0.2526(11) 0.034 Uiso 1 1 d . U .
H8B H -0.0095(17) -0.1253(16) -0.2653(11) 0.034 Uiso 1 1 d . U .
C9 C -0.03918(15) -0.04400(16) -0.17429(9) 0.0262(4) Uani 1 1 d . . .
H9A H -0.0904(18) 0.0196(16) -0.1888(10) 0.031 Uiso 1 1 d . U .
H9B H -0.0903(17) -0.1068(16) -0.1700(10) 0.031 Uiso 1 1 d . U .
C10 C 0.48976(12) 0.20892(12) 0.08320(8) 0.0175(3) Uani 1 1 d . . .
C11 C 0.55147(15) 0.30796(14) 0.08285(9) 0.0264(4) Uani 1 1 d . . .
H11 H 0.5577(17) 0.3597(15) 0.1230(11) 0.032 Uiso 1 1 d . U .
C12 C 0.59769(16) 0.33735(15) 0.02397(10) 0.0307(4) Uani 1 1 d . . .
H12 H 0.6387(18) 0.4086(16) 0.0254(11) 0.037 Uiso 1 1 d . U .
C13 C 0.58419(15) 0.26712(14) -0.03725(9) 0.0265(4) Uani 1 1 d . . .
H13 H 0.6187(17) 0.2875(15) -0.0772(11) 0.032 Uiso 1 1 d . U .
C14 C 0.52476(14) 0.16836(14) -0.03870(9) 0.0235(3) Uani 1 1 d . . .
H14 H 0.5139(16) 0.1186(15) -0.0812(10) 0.028 Uiso 1 1 d . U .
C15 C 0.47796(13) 0.14061(12) 0.02050(8) 0.0192(3) Uani 1 1 d . . .
H15 H 0.4390(16) 0.0692(15) 0.0198(10) 0.023 Uiso 1 1 d . U .
C16 C 0.35408(12) 0.26121(12) 0.17905(8) 0.0167(3) Uani 1 1 d . . .
C17 C 0.30717(15) 0.35635(13) 0.13876(9) 0.0249(3) Uani 1 1 d . . .
H17 H 0.3326(17) 0.3772(15) 0.0944(11) 0.030 Uiso 1 1 d . U .
C18 C 0.22367(17) 0.42397(14) 0.15929(10) 0.0319(4) Uani 1 1 d . . .
H18 H 0.1947(18) 0.4888(17) 0.1305(11) 0.038 Uiso 1 1 d . U .
C19 C 0.18497(15) 0.39884(14) 0.22110(10) 0.0284(4) Uani 1 1 d . . .
H19 H 0.1291(18) 0.4449(16) 0.2360(11) 0.034 Uiso 1 1 d . U .
C20 C 0.23026(15) 0.30524(14) 0.26277(10) 0.0262(4) Uani 1 1 d . . .
H20 H 0.2027(17) 0.2860(15) 0.3063(11) 0.031 Uiso 1 1 d . U .
C21 C 0.31332(14) 0.23850(13) 0.24212(9) 0.0213(3) Uani 1 1 d . . .
H21 H 0.3447(16) 0.1725(15) 0.2728(10) 0.026 Uiso 1 1 d . U .
C22 C 0.56055(12) 0.13870(12) 0.22778(8) 0.0159(3) Uani 1 1 d . . .
C23 C 0.63744(13) 0.21960(13) 0.27234(8) 0.0197(3) Uani 1 1 d . . .
H23 H 0.6159(16) 0.2978(15) 0.2602(10) 0.024 Uiso 1 1 d . U .
C24 C 0.74347(14) 0.19404(14) 0.33203(9) 0.0232(3) Uani 1 1 d . . .
H24 H 0.7957(17) 0.2514(15) 0.3603(10) 0.028 Uiso 1 1 d . U .
C25 C 0.77461(14) 0.08567(14) 0.35079(9) 0.0247(3) Uani 1 1 d . . .
H25 H 0.8481(17) 0.0680(15) 0.3908(10) 0.030 Uiso 1 1 d . U .
C26 C 0.69969(14) 0.00371(14) 0.30864(9) 0.0243(3) Uani 1 1 d . . .
H26 H 0.7199(16) -0.0728(16) 0.3206(10) 0.029 Uiso 1 1 d . U .
C27 C 0.59477(13) 0.03026(13) 0.24755(8) 0.0193(3) Uani 1 1 d . . .
H27 H 0.5442(16) -0.0279(14) 0.2177(10) 0.023 Uiso 1 1 d . U .

loop_
_atom_site_aniso_label
_atom_site_aniso_U_11
_atom_site_aniso_U_22
_atom_site_aniso_U_33
_atom_site_aniso_U_23
_atom_site_aniso_U_13
_atom_site_aniso_U_12
Mg1 0.0113(3) 0.0139(3) 0.0137(3) -0.0003(2) 0.0029(2) -0.0008(2)
O1 0.0130(5) 0.0183(5) 0.0173(5) -0.0018(4) 0.0033(4) -0.0016(4)
O2 0.0109(5) 0.0174(5) 0.0175(5) -0.0020(4) 0.0020(4) -0.0001(4)
O3 0.0175(5) 0.0151(5) 0.0191(5) 0.0014(4) 0.0074(4) 0.0000(4)
O4 0.0128(5) 0.0224(5) 0.0150(5) -0.0013(4) 0.0038(4) 0.0002(4)
B1 0.0127(7) 0.0156(7) 0.0169(8) -0.0019(6) 0.0028(6) -0.0013(6)
C1 0.0139(7) 0.0191(7) 0.0147(7) -0.0007(6) 0.0043(5) 0.0001(6)
C2 0.0258(8) 0.0190(7) 0.0199(8) 0.0035(6) 0.0092(6) -0.0015(6)
C3 0.0281(8) 0.0175(8) 0.0252(8) 0.0029(6) 0.0084(7) -0.0019(6)
C4 0.0371(10) 0.0178(8) 0.0442(11) 0.0063(7) 0.0219(9) 0.0048(7)
C5 0.0378(10) 0.0185(8) 0.0390(10) 0.0026(7) 0.0238(8) 0.0063(7)
C6 0.0144(7) 0.0268(8) 0.0224(8) 0.0001(6) 0.0082(6) 0.0005(6)
C7 0.0223(8) 0.0288(9) 0.0235(8) -0.0013(7) 0.0121(7) 0.0025(7)
C8 0.0263(8) 0.0414(10) 0.0191(8) -0.0047(7) 0.0078(7) 0.0015(7)
C9 0.0191(8) 0.0409(10) 0.0157(7) -0.0060(7) 0.0011(6) 0.0040(7)
C10 0.0111(6) 0.0217(7) 0.0176(7) 0.0000(6) 0.0013(5) 0.0018(5)
C11 0.0273(8) 0.0308(9) 0.0214(8) -0.0065(7) 0.0082(7) -0.0099(7)
C12 0.0305(9) 0.0348(9) 0.0274(9) -0.0012(7) 0.0100(7) -0.0136(7)
C13 0.0224(8) 0.0383(10) 0.0196(8) 0.0048(7) 0.0076(6) 0.0004(7)
C14 0.0220(8) 0.0298(8) 0.0179(7) -0.0007(6) 0.0051(6) 0.0062(6)
C15 0.0164(7) 0.0202(7) 0.0196(7) 0.0001(6) 0.0038(6) 0.0025(6)
C16 0.0114(6) 0.0186(7) 0.0171(7) -0.0046(6) 0.0002(5) -0.0025(5)
C17 0.0282(8) 0.0240(8) 0.0207(8) -0.0009(6) 0.0048(7) 0.0039(7)
C18 0.0345(9) 0.0260(9) 0.0296(9) -0.0009(7) 0.0020(7) 0.0127(7)
C19 0.0186(8) 0.0294(9) 0.0348(9) -0.0134(7) 0.0049(7) 0.0050(7)
C20 0.0227(8) 0.0288(9) 0.0307(9) -0.0083(7) 0.0134(7) -0.0035(7)
C21 0.0187(7) 0.0210(8) 0.0247(8) -0.0023(6) 0.0073(6) -0.0013(6)
C22 0.0122(6) 0.0226(7) 0.0145(7) -0.0019(6) 0.0063(5) 0.0005(5)
C23 0.0161(7) 0.0236(8) 0.0194(7) -0.0047(6) 0.0057(6) 0.0011(6)
C24 0.0157(7) 0.0344(9) 0.0189(8) -0.0084(7) 0.0044(6) -0.0020(6)
C25 0.0141(7) 0.0415(10) 0.0163(7) 0.0015(7) 0.0015(6) 0.0038(7)
C26 0.0195(8) 0.0287(9) 0.0242(8) 0.0060(7) 0.0060(6) 0.0044(6)
C27 0.0145(7) 0.0240(8) 0.0190(7) -0.0002(6) 0.0046(6) -0.0011(6)

loop_
_atom_type_symbol
_atom_type_description
_atom_type_scat_dispersion_real
_atom_type_scat_dispersion_imag
_atom_type_scat_source
C C 0.0033 0.0016 'International Tables Vol C Tables 4.2.6.8 and 6.1.1.4'
H H 0.0000 0.0000 'International Tables Vol C Tables 4.2.6.8 and 6.1.1.4'
B B 0.0013 0.0007 'International Tables Vol C Tables 4.2.6.8 and 6.1.1.4'
Mg Mg 0.0486 0.0363 'International Tables Vol C Tables 4.2.6.8 and 6.1.1.4'
O O 0.0106 0.0060 'International Tables Vol C Tables 4.2.6.8 and 6.1.1.4'

loop_
_geom_angle_atom_site_label_1
_geom_angle_atom_site_label_2
_geom_angle_atom_site_label_3
_geom_angle
_geom_angle_site_symmetry_1
_geom_angle_site_symmetry_3
O1 Mg1 O1 180.0 . 3
O1 Mg1 O3 88.60(4) . .
O1 Mg1 O3 91.40(4) 3 .
O1 Mg1 O3 91.40(4) . 3
O1 Mg1 O3 88.60(4) 3 3
O3 Mg1 O3 180.0 . 3
O1 Mg1 O4 88.91(4) . .
O1 Mg1 O4 91.09(4) 3 .
O3 Mg1 O4 89.24(4) . .
O3 Mg1 O4 90.75(4) 3 .
O1 Mg1 O4 91.09(4) . 3
O1 Mg1 O4 88.91(4) 3 3
O3 Mg1 O4 90.75(4) . 3
O3 Mg1 O4 89.25(4) 3 3
O4 Mg1 O4 180.0 . 3
C1 O1 Mg1 126.93(9) . .
C1 O2 B1 118.04(11) . .
C5 O3 C2 109.58(11) . .
C5 O3 Mg1 124.21(9) . .
C2 O3 Mg1 124.90(8) . .
C6 O4 C9 108.32(11) . .
C6 O4 Mg1 128.16(8) . .
C9 O4 Mg1 123.10(9) . .
O2 B1 C22 104.91(11) . .
O2 B1 C10 107.39(11) . .
C22 B1 C10 110.60(11) . .
O2 B1 C16 106.42(11) . .
C22 B1 C16 111.42(11) . .
C10 B1 C16 115.37(12) . .
O1 C1 O2 124.16(13) . .
O1 C1 H1 119.4(9) . .
O2 C1 H1 116.4(9) . .
O3 C2 C3 105.50(12) . .
O3 C2 H2A 107.4(10) . .
C3 C2 H2A 113.2(10) . .
O3 C2 H2B 106.0(10) . .
C3 C2 H2B 111.8(10) . .
H2A C2 H2B 112.4(14) . .
C2 C3 C4 101.97(13) . .
C2 C3 H3A 109.0(10) . .
C4 C3 H3A 110.2(10) . .
C2 C3 H3B 111.7(11) . .
C4 C3 H3B 112.7(10) . .
H3A C3 H3B 110.8(14) . .
C5 C4 C3 102.60(13) . .
C5 C4 H4A 110.2(11) . .
C3 C4 H4A 109.1(11) . .
C5 C4 H4B 109.3(11) . .
C3 C4 H4B 114.7(11) . .
H4A C4 H4B 110.6(16) . .
O3 C5 C4 105.14(13) . .
O3 C5 H5A 107.4(11) . .
C4 C5 H5A 112.2(11) . .
O3 C5 H5B 107.0(11) . .
C4 C5 H5B 111.9(11) . .
H5A C5 H5B 112.7(15) . .
O4 C6 C7 104.75(12) . .
O4 C6 H6A 108.3(10) . .
C7 C6 H6A 114.9(10) . .
O4 C6 H6B 107.1(10) . .
C7 C6 H6B 110.9(10) . .
H6A C6 H6B 110.5(14) . .
C6 C7 C8 101.38(13) . .
C6 C7 H7A 109.9(10) . .
C8 C7 H7A 111.0(11) . .
C6 C7 H7B 110.5(11) . .
C8 C7 H7B 113.6(11) . .
H7A C7 H7B 110.2(15) . .
C9 C8 C7 102.78(13) . .
C9 C8 H8A 110.9(11) . .
C7 C8 H8A 109.6(11) . .
C9 C8 H8B 109.1(11) . .
C7 C8 H8B 112.7(11) . .
H8A C8 H8B 111.5(15) . .
O4 C9 C8 106.12(12) . .
O4 C9 H9A 108.9(11) . .
C8 C9 H9A 114.1(11) . .
O4 C9 H9B 107.5(11) . .
C8 C9 H9B 110.4(11) . .
H9A C9 H9B 109.6(15) . .
C15 C10 C11 115.61(14) . .
C15 C10 B1 122.60(13) . .
C11 C10 B1 121.67(13) . .
C12 C11 C10 122.53(15) . .
C12 C11 H11 118.4(11) . .
C10 C11 H11 118.9(11) . .
C13 C12 C11 120.08(16) . .
C13 C12 H12 120.1(11) . .
C11 C12 H12 119.8(11) . .
C14 C13 C12 119.12(15) . .
C14 C13 H13 121.5(11) . .
C12 C13 H13 119.4(11) . .
C13 C14 C15 120.05(15) . .
C13 C14 H14 120.2(11) . .
C15 C14 H14 119.7(11) . .
C14 C15 C10 122.61(14) . .
C14 C15 H15 119.2(10) . .
C10 C15 H15 118.1(10) . .
C17 C16 C21 115.83(14) . .
C17 C16 B1 124.94(13) . .
C21 C16 B1 119.11(13) . .
C16 C17 C18 121.94(16) . .
C16 C17 H17 119.9(11) . .
C18 C17 H17 118.2(11) . .
C19 C18 C17 120.71(16) . .
C19 C18 H18 120.2(12) . .
C17 C18 H18 119.1(12) . .
C18 C19 C20 118.95(15) . .
C18 C19 H19 121.4(12) . .
C20 C19 H19 119.7(12) . .
C19 C20 C21 120.05(16) . .
C19 C20 H20 119.8(11) . .
C21 C20 H20 120.2(11) . .
C20 C21 C16 122.53(15) . .
C20 C21 H21 118.7(10) . .
C16 C21 H21 118.8(10) . .
C27 C22 C23 116.43(13) . .
C27 C22 B1 123.44(13) . .
C23 C22 B1 120.05(13) . .
C24 C23 C22 122.13(14) . .
C24 C23 H23 119.0(10) . .
C22 C23 H23 118.8(10) . .
C25 C24 C23 120.18(15) . .
C25 C24 H24 119.8(11) . .
C23 C24 H24 120.1(11) . .
C26 C25 C24 119.17(14) . .
C26 C25 H25 120.5(11) . .
C24 C25 H25 120.3(11) . .
C25 C26 C27 120.21(15) . .
C25 C26 H26 120.6(11) . .
C27 C26 H26 119.2(11) . .
C22 C27 C26 121.86(14) . .
C22 C27 H27 118.7(10) . .
C26 C27 H27 119.5(10) . .

loop_
_geom_bond_atom_site_label_1
_geom_bond_atom_site_label_2
_geom_bond_distance
_geom_bond_site_symmetry_2
Mg1 O1 2.0473(9) .
Mg1 O1 2.0473(9) 3
Mg1 O3 2.0972(10) .
Mg1 O3 2.0973(10) 3
Mg1 O4 2.1011(10) .
Mg1 O4 2.1011(10) 3
O1 C1 1.2380(17) .
O2 C1 1.2737(17) .
O2 B1 1.5881(18) .
O3 C5 1.4522(18) .
O3 C2 1.4597(17) .
O4 C6 1.4596(17) .
O4 C9 1.4644(17) .
B1 C22 1.623(2) .
B1 C10 1.630(2) .
B1 C16 1.633(2) .
C1 H1 0.976(17) .
C2 C3 1.517(2) .
C2 H2A 1.008(18) .
C2 H2B 0.980(18) .
C3 C4 1.522(2) .
C3 H3A 0.998(18) .
C3 H3B 0.988(18) .
C4 C5 1.516(2) .
C4 H4A 1.03(2) .
C4 H4B 0.99(2) .
C5 H5A 1.01(2) .
C5 H5B 0.99(2) .
C6 C7 1.508(2) .
C6 H6A 0.974(18) .
C6 H6B 0.980(18) .
C7 C8 1.525(2) .
C7 H7A 0.976(19) .
C7 H7B 0.964(19) .
C8 C9 1.520(2) .
C8 H8A 1.00(2) .
C8 H8B 0.99(2) .
C9 H9A 0.959(19) .
C9 H9B 0.981(19) .
C10 C15 1.398(2) .
C10 C11 1.401(2) .
C11 C12 1.392(2) .
C11 H11 0.960(19) .
C12 C13 1.388(2) .
C12 H12 0.99(2) .
C13 C14 1.380(2) .
C13 H13 0.969(19) .
C14 C15 1.397(2) .
C14 H14 0.969(19) .
C15 H15 0.977(18) .
C16 C17 1.394(2) .
C16 C21 1.407(2) .
C17 C18 1.397(2) .
C17 H17 0.981(19) .
C18 C19 1.378(3) .
C18 H18 0.95(2) .
C19 C20 1.385(2) .
C19 H19 0.95(2) .
C20 C21 1.388(2) .
C20 H20 0.977(19) .
C21 H21 0.986(18) .
C22 C27 1.398(2) .
C22 C23 1.403(2) .
C23 C24 1.390(2) .
C23 H23 0.996(18) .
C24 C25 1.388(2) .
C24 H24 0.961(19) .
C25 C26 1.386(2) .
C25 H25 0.951(18) .
C26 C27 1.399(2) .
C26 H26 0.972(19) .
C27 H27 0.970(17) .

loop_
_geom_torsion_atom_site_label_1
_geom_torsion_atom_site_label_2
_geom_torsion_atom_site_label_3
_geom_torsion_atom_site_label_4
_geom_torsion
C1 O2 B1 C22 164.89(12)
C1 O2 B1 C10 -77.40(14)
C1 O2 B1 C16 46.69(16)
Mg1 O1 C1 O2 173.63(10)
B1 O2 C1 O1 179.10(13)
C5 O3 C2 C3 -11.61(16)
Mg1 O3 C2 C3 -179.00(9)
O3 C2 C3 C4 31.28(16)
C2 C3 C4 C5 -38.66(17)
C2 O3 C5 C4 -13.17(18)
Mg1 O3 C5 C4 154.33(11)
C3 C4 C5 O3 32.40(18)
C9 O4 C6 C7 -24.01(16)
Mg1 O4 C6 C7 148.65(10)
O4 C6 C7 C8 38.80(16)
C6 C7 C8 C9 -38.60(17)
C6 O4 C9 C8 -0.90(18)
Mg1 O4 C9 C8 -174.02(10)
C7 C8 C9 O4 24.96(18)
O2 B1 C10 C15 -10.68(17)
C22 B1 C10 C15 103.27(15)
C16 B1 C10 C15 -129.13(14)
O2 B1 C10 C11 173.50(13)
C22 B1 C10 C11 -72.55(17)
C16 B1 C10 C11 55.05(18)
C15 C10 C11 C12 0.3(2)
B1 C10 C11 C12 176.44(15)
C10 C11 C12 C13 -0.4(3)
C11 C12 C13 C14 -0.1(3)
C12 C13 C14 C15 0.7(2)
C13 C14 C15 C10 -0.8(2)
C11 C10 C15 C14 0.3(2)
B1 C10 C15 C14 -175.80(13)
O2 B1 C16 C17 -112.57(15)
C22 B1 C16 C17 133.61(15)
C10 B1 C16 C17 6.4(2)
O2 B1 C16 C21 63.18(15)
C22 B1 C16 C21 -50.64(17)
C10 B1 C16 C21 -177.83(12)
C21 C16 C17 C18 -0.8(2)
B1 C16 C17 C18 175.07(14)
C16 C17 C18 C19 0.4(3)
C17 C18 C19 C20 0.0(3)
C18 C19 C20 C21 0.0(2)
C19 C20 C21 C16 -0.5(2)
C17 C16 C21 C20 0.9(2)
B1 C16 C21 C20 -175.23(13)
O2 B1 C22 C27 15.26(18)
C10 B1 C22 C27 -100.24(16)
C16 B1 C22 C27 130.02(14)
O2 B1 C22 C23 -168.05(12)
C10 B1 C22 C23 76.44(16)
C16 B1 C22 C23 -53.29(17)
C27 C22 C23 C24 1.3(2)
B1 C22 C23 C24 -175.62(14)
C22 C23 C24 C25 -1.9(2)
C23 C24 C25 C26 0.9(2)
C24 C25 C26 C27 0.6(2)
C23 C22 C27 C26 0.2(2)
B1 C22 C27 C26 177.03(14)
C25 C26 C27 C22 -1.2(2)
